data_4000473
loop_
_publ_author_name
'Noh, Dong-Youn'
'Willing, Gerold A.'
'Han, Catherine Y.'
'Shin, Kyong-Soon'
'Geiser, Urs'
'Wang, H. Hau'

_publ_section_title
;
BEDT-TTF template crystallization with use of an electron donor molecule
with dodecanethiol
;
_journal_name_full 'Chemistry of Materials'
_journal_paper_doi 10.1021/cm049660j
_journal_year 2004
_chemical_formula_moiety 'C21 H31 Br S8'
_chemical_formula_sum 'C21 H31 Br S8'
_chemical_formula_weight 619.85
_chemical_name_systematic
;
3-(12-bromododecyl)thio-4-methylthio-3',4'-ethylenedithio-tetrathiafulvalene
;
_space_group_IT_number 14
_symmetry_cell_setting monoclinic
_symmetry_space_group_name_Hall '-P 2yn'
_symmetry_space_group_name_H-M 'P 1 21/n 1'
_atom_sites_solution_hydrogens geom
_atom_sites_solution_primary direct
_atom_sites_solution_secondary difmap
_cell_angle_alpha 90.00
_cell_angle_beta 101.676(4)
_cell_angle_gamma 90.00
_cell_formula_units_Z 4
_cell_length_a 5.3989(4)
_cell_length_b 48.565(4)
_cell_length_c 10.5256(9)
_cell_measurement_reflns_used 1374
_cell_measurement_temperature 298(2)
_cell_measurement_theta_max 23.34
_cell_measurement_theta_min 2.59
_cell_volume 2702.7(4)
_diffrn_ambient_temperature 298(2)
_diffrn_detector_area_resol_mean 8.192
_diffrn_measurement_device_type 'CCD area detector diffractometer'
_diffrn_measurement_method '0.3 deg \w-scans'
_diffrn_radiation_monochromator graphite
_diffrn_radiation_source 'fine-focus sealed tube'
_diffrn_radiation_type MoK\a
_diffrn_radiation_wavelength 0.71073
_diffrn_reflns_av_R_equivalents 0.0793
_diffrn_reflns_av_sigmaI/netI 0.0662
_diffrn_reflns_limit_h_max 5
_diffrn_reflns_limit_h_min -5
_diffrn_reflns_limit_k_max 44
_diffrn_reflns_limit_k_min -51
_diffrn_reflns_limit_l_max 10
_diffrn_reflns_limit_l_min -11
_diffrn_reflns_number 10142
_diffrn_reflns_theta_max 21.97
_diffrn_reflns_theta_min 1.68
_diffrn_standards_decay_% 0.0
_diffrn_standards_interval_count ?
_diffrn_standards_interval_time ?
_diffrn_standards_number ?
_exptl_absorpt_coefficient_mu 2.149
_exptl_absorpt_correction_T_max 0.86
_exptl_absorpt_correction_T_min 0.44
_exptl_absorpt_correction_type empirical
_exptl_absorpt_process_details
;
The absorption correction was based on a series expansion of spherical
harmonics to minimize the intensity variance of replicate reflections
with program SADABS (Sheldrick 1997)
;
_exptl_crystal_colour orange
_exptl_crystal_density_diffrn 1.523
_exptl_crystal_density_meas ?
_exptl_crystal_density_method 'not measured'
_exptl_crystal_description plate
_exptl_crystal_F_000 1280
_exptl_crystal_size_max 0.8
_exptl_crystal_size_mid 0.14
_exptl_crystal_size_min 0.02
_refine_ls_extinction_coef ?
_refine_ls_extinction_method none
_refine_ls_goodness_of_fit_ref 1.229
_refine_ls_hydrogen_treatment mixed
_refine_ls_matrix_type full
_refine_ls_number_parameters 271
_refine_ls_number_reflns 3307
_refine_ls_number_restraints 0
_refine_ls_restrained_S_all 1.229
_refine_ls_R_factor_all 0.1178
_refine_ls_R_factor_gt 0.0963
_refine_ls_shift/su_max 0.001
_refine_ls_shift/su_mean 0.000
_refine_ls_structure_factor_coef Fsqd
_refine_ls_weighting_details 'calc w=1/[\s^2^(Fo^2^)+(0.0625P)^2^+30.2333P] where P=(Fo^2^+2Fc^2^)/3'
_refine_ls_weighting_scheme calc
_refine_ls_wR_factor_gt 0.2109
_refine_ls_wR_factor_ref 0.2198
_reflns_number_gt 2694
_reflns_number_total 3307
_reflns_threshold_expression >2sigma(I)
_cod_original_sg_symbol_H-M P2(1)/n
_cod_database_code 4000473

loop_
_symmetry_equiv_pos_as_xyz
'x, y, z'
'x+1/2, -y+1/2, z+1/2'
'-x, -y, -z'
'-x-1/2, y-1/2, -z-1/2'

loop_
_atom_site_label
_atom_site_type_symbol
_atom_site_fract_x
_atom_site_fract_y
_atom_site_fract_z
_atom_site_U_iso_or_equiv
_atom_site_adp_type
_atom_site_occupancy
_atom_site_symmetry_multiplicity
_atom_site_calc_flag
_atom_site_refinement_flags
_atom_site_disorder_assembly
_atom_site_disorder_group
Br1 Br 1.4356(3) 0.38653(3) -0.07322(14) 0.0554(5) Uani 1 1 d . . .
S1 S -1.2776(7) 0.70537(7) 0.2257(3) 0.0511(10) Uani 1 1 d . . .
S2 S -0.9754(7) 0.67453(6) 0.0741(3) 0.0452(9) Uani 1 1 d . . .
S3 S -1.0636(7) 0.66771(6) 0.4794(3) 0.0405(9) Uani 1 1 d . . .
S4 S -0.7627(7) 0.63574(6) 0.3250(3) 0.0430(9) Uani 1 1 d . . .
S5 S -1.2952(8) 0.75719(7) 0.0765(4) 0.0534(10) Uani 1 1 d . . .
S6 S -0.9635(8) 0.71877(8) -0.1185(4) 0.0583(11) Uani 1 1 d . . .
S7 S -0.7937(7) 0.64307(7) 0.7335(3) 0.0442(9) Uani 1 1 d . . .
S8 S -0.4722(7) 0.60597(6) 0.5626(3) 0.0421(9) Uani 1 1 d . . .
C1 C -1.064(2) 0.6785(2) 0.2238(12) 0.038(3) Uani 1 1 d . . .
C2 C -0.967(2) 0.6629(2) 0.3289(11) 0.034(3) Uani 1 1 d . . .
C3 C -1.184(2) 0.7231(2) 0.0973(12) 0.038(3) Uani 1 1 d . . .
C4 C -1.052(3) 0.7085(2) 0.0278(12) 0.044(4) Uani 1 1 d . . .
C5 C -0.830(2) 0.6454(2) 0.5660(10) 0.031(3) Uani 1 1 d . . .
C6 C -0.696(2) 0.6305(2) 0.4945(10) 0.030(3) Uani 1 1 d . . .
C7 C -1.177(3) 0.7670(3) -0.0629(14) 0.062(4) Uani 1 1 d . . .
H7A H -1.2691 0.7832 -0.1009 0.074 Uiso 1 1 calc R . .
H7B H -1.0009 0.7724 -0.0352 0.074 Uiso 1 1 calc R . .
C8 C -1.193(3) 0.7454(3) -0.1663(12) 0.052(4) Uani 1 1 d . . .
H8A H -1.1664 0.7539 -0.2459 0.062 Uiso 1 1 calc R . .
H8B H -1.3615 0.7374 -0.1834 0.062 Uiso 1 1 calc R . .
C9 C -0.544(3) 0.6679(3) 0.7822(13) 0.060(4) Uani 1 1 d . . .
H9A H -0.5015 0.6688 0.8751 0.091 Uiso 1 1 calc R . .
H9B H -0.5999 0.6856 0.7477 0.091 Uiso 1 1 calc R . .
H9C H -0.3980 0.6623 0.7496 0.091 Uiso 1 1 calc R . .
C10 C -0.351(2) 0.5939(2) 0.4250(11) 0.037(3) Uani 1 1 d . . .
H10A H -0.4896 0.5869 0.3592 0.044 Uiso 1 1 calc R . .
H10B H -0.2726 0.6090 0.3879 0.044 Uiso 1 1 calc R . .
C11 C -0.160(2) 0.5713(2) 0.4665(11) 0.035(3) Uani 1 1 d . . .
H11A H -0.2391 0.5564 0.5057 0.042 Uiso 1 1 calc R . .
H11B H -0.0216 0.5784 0.5314 0.042 Uiso 1 1 calc R . .
C12 C -0.056(2) 0.5599(2) 0.3509(12) 0.038(3) Uani 1 1 d . . .
H12A H -0.1968 0.5537 0.2844 0.045 Uiso 1 1 calc R . .
H12B H 0.0281 0.5747 0.3144 0.045 Uiso 1 1 calc R . .
C13 C 0.127(2) 0.5363(2) 0.3875(13) 0.040(3) Uani 1 1 d . . .
H13A H 0.0416 0.5213 0.4212 0.047 Uiso 1 1 calc R . .
H13B H 0.2654 0.5423 0.4559 0.047 Uiso 1 1 calc R . .
C14 C 0.235(2) 0.5259(2) 0.2728(12) 0.036(3) Uani 1 1 d . . .
H14A H 0.0956 0.5204 0.2040 0.043 Uiso 1 1 calc R . .
H14B H 0.3219 0.5410 0.2402 0.043 Uiso 1 1 calc R . .
C15 C 0.415(2) 0.5022(3) 0.3024(12) 0.042(3) Uani 1 1 d . . .
H15A H 0.3282 0.4870 0.3350 0.051 Uiso 1 1 calc R . .
H15B H 0.5545 0.5076 0.3711 0.051 Uiso 1 1 calc R . .
C16 C 0.522(2) 0.4918(2) 0.1885(11) 0.038(3) Uani 1 1 d . . .
H16A H 0.3828 0.4864 0.1194 0.046 Uiso 1 1 calc R . .
H16B H 0.6102 0.5068 0.1562 0.046 Uiso 1 1 calc R . .
C17 C 0.701(3) 0.4678(3) 0.2200(13) 0.046(4) Uani 1 1 d . . .
H17A H 0.6113 0.4526 0.2493 0.056 Uiso 1 1 calc R . .
H17B H 0.8371 0.4730 0.2912 0.056 Uiso 1 1 calc R . .
C18 C 0.817(2) 0.4579(2) 0.1071(12) 0.041(3) Uani 1 1 d . . .
H18A H 0.9136 0.4729 0.0797 0.049 Uiso 1 1 calc R . .
H18B H 0.6823 0.4532 0.0346 0.049 Uiso 1 1 calc R . .
C19 C 0.991(3) 0.4329(3) 0.1418(12) 0.045(3) Uani 1 1 d . . .
H19A H 1.1260 0.4376 0.2141 0.054 Uiso 1 1 calc R . .
H19B H 0.8946 0.4180 0.1692 0.054 Uiso 1 1 calc R . .
C20 C 1.104(2) 0.4232(2) 0.0295(12) 0.037(3) Uani 1 1 d . . .
H20A H 0.9698 0.4187 -0.0436 0.044 Uiso 1 1 calc R . .
H20B H 1.2043 0.4379 0.0030 0.044 Uiso 1 1 calc R . .
C21 C 1.268(3) 0.3984(3) 0.0658(12) 0.048(4) Uani 1 1 d . . .
H21A H 1.1657 0.3835 0.0876 0.058 Uiso 1 1 calc R . .
H21B H 1.3960 0.4027 0.1424 0.058 Uiso 1 1 calc R . .

loop_
_atom_site_aniso_label
_atom_site_aniso_U_11
_atom_site_aniso_U_22
_atom_site_aniso_U_33
_atom_site_aniso_U_23
_atom_site_aniso_U_13
_atom_site_aniso_U_12
Br1 0.0657(11) 0.0558(9) 0.0496(9) -0.0066(7) 0.0236(7) 0.0179(8)
S1 0.060(3) 0.042(2) 0.056(2) 0.0179(17) 0.0238(19) 0.0262(18)
S2 0.065(3) 0.0287(18) 0.0407(19) 0.0003(15) 0.0089(17) 0.0121(17)
S3 0.050(2) 0.0304(18) 0.0442(19) 0.0069(14) 0.0167(17) 0.0144(15)
S4 0.060(2) 0.0352(18) 0.0333(18) 0.0036(14) 0.0079(16) 0.0218(17)
S5 0.078(3) 0.0324(19) 0.053(2) 0.0077(16) 0.021(2) 0.0190(19)
S6 0.077(3) 0.053(2) 0.053(2) 0.0100(18) 0.030(2) 0.019(2)
S7 0.059(2) 0.040(2) 0.0361(18) 0.0037(15) 0.0163(17) 0.0097(17)
S8 0.054(2) 0.0384(19) 0.0355(18) 0.0060(14) 0.0130(16) 0.0228(16)
C1 0.041(8) 0.026(7) 0.043(8) 0.004(6) -0.001(6) 0.008(6)
C2 0.036(8) 0.027(7) 0.040(7) -0.003(6) 0.007(6) 0.010(6)
C3 0.051(9) 0.025(7) 0.040(7) 0.009(6) 0.010(6) 0.005(6)
C4 0.071(10) 0.020(7) 0.038(7) 0.009(6) 0.007(7) 0.015(7)
C5 0.045(8) 0.030(7) 0.018(6) 0.000(5) 0.006(6) 0.007(6)
C6 0.040(8) 0.025(6) 0.022(6) 0.008(5) 0.004(6) 0.012(6)
C7 0.087(12) 0.038(8) 0.067(10) 0.011(7) 0.032(9) 0.020(8)
C8 0.065(11) 0.050(9) 0.037(8) 0.015(7) 0.006(7) 0.011(8)
C9 0.073(11) 0.060(10) 0.045(8) -0.012(7) 0.005(8) -0.004(8)
C10 0.053(9) 0.032(7) 0.029(6) 0.003(5) 0.019(6) 0.005(6)
C11 0.037(8) 0.028(7) 0.038(7) 0.009(5) 0.006(6) 0.022(6)
C12 0.044(8) 0.023(7) 0.048(8) 0.001(6) 0.011(6) 0.012(6)
C13 0.034(8) 0.026(7) 0.059(8) 0.020(6) 0.012(7) 0.011(6)
C14 0.039(8) 0.022(7) 0.050(8) -0.005(6) 0.013(6) 0.009(6)
C15 0.038(8) 0.031(7) 0.057(8) 0.002(6) 0.010(7) 0.012(6)
C16 0.050(9) 0.026(7) 0.040(7) -0.004(6) 0.013(6) 0.007(6)
C17 0.058(10) 0.031(7) 0.053(8) 0.004(6) 0.018(7) 0.016(7)
C18 0.042(8) 0.028(7) 0.054(8) 0.003(6) 0.014(7) 0.015(6)
C19 0.054(9) 0.041(8) 0.041(8) -0.008(6) 0.013(7) 0.010(7)
C20 0.042(8) 0.028(7) 0.041(7) 0.003(6) 0.007(6) 0.005(6)
C21 0.059(10) 0.050(8) 0.040(8) 0.003(6) 0.024(7) 0.031(7)
